data_1570491
loop_
_publ_author_name
'Zhang, Rong'
'Lan, Jiajing'
'Wang, Fei'
'Chen, Shumei'
'Zhang, Jian'

_publ_section_title
;
 Aggregate assembly of ferrocene functionalized indium-oxo clusters.
;
_journal_issue 2
_journal_name_full 'Chemical science'
_journal_page_first 726
_journal_page_last 735
_journal_paper_doi 10.1039/d3sc05824g
_journal_volume 15
_journal_year 2024
_chemical_formula_moiety 'C88 H83.369 Fe6 In7 N6 O28'
_chemical_formula_sum 'C88 H84 Fe6 In7 N6 O28'
_chemical_formula_weight 2812.45
_space_group_crystal_system trigonal
_space_group_IT_number 148
_space_group_name_Hall '-R 3'
_space_group_name_H-M_alt 'R -3 :H'
_atom_sites_solution_hydrogens geom
_atom_sites_solution_primary dual
_audit_creation_date 2023-07-09
_audit_creation_method
;
Olex2 1.5
(compiled 2022.04.07 svn.rca3783a0 for OlexSys, GUI svn.r6498)
;
_audit_update_record
;
2023-07-14 deposited with the CCDC.	2023-11-23 downloaded from the CCDC.
;
_cell_angle_alpha 90
_cell_angle_beta 90
_cell_angle_gamma 120
_cell_formula_units_Z 6
_cell_length_a 25.3175(3)
_cell_length_b 25.3175(3)
_cell_length_c 29.8382(4)
_cell_measurement_reflns_used 41789
_cell_measurement_temperature 100.01(10)
_cell_measurement_theta_max 60.4960
_cell_measurement_theta_min 2.1650
_cell_volume 16563.2(4)
_computing_cell_refinement 'CrysAlisPro 1.171.41.93a (Rigaku OD, 2020)'
_computing_data_collection 'CrysAlisPro 1.171.41.93a (Rigaku OD, 2020)'
_computing_data_reduction 'CrysAlisPro 1.171.41.93a (Rigaku OD, 2020)'
_computing_molecular_graphics 'Olex2 1.5 (Dolomanov et al., 2009)'
_computing_publication_material 'Olex2 1.5 (Dolomanov et al., 2009)'
_computing_structure_refinement 'SHELXL 2017/1 (Sheldrick, 2015)'
_computing_structure_solution 'SHELXT 2014/5 (Sheldrick, 2014)'
_diffrn_ambient_environment N~2~
_diffrn_ambient_temperature 100.01(10)
_diffrn_detector 'Hybrid Pixel Array Detector'
_diffrn_detector_area_resol_mean 10.0000
_diffrn_detector_type HyPix
_diffrn_measured_fraction_theta_full 0.987
_diffrn_measured_fraction_theta_max 0.979
_diffrn_measurement_details
;
List of Runs (angles in degrees, time in seconds):

  # Type    Start    End  Width  t~exp~   \w     \q     \k     \f   Frames
#--------------------------------------------------------------------------
  1  \w     64.00 147.00   0.50    0.25    --   72.85  36.00 171.00  166
  2  \w    118.00 147.00   0.50    0.25    --   72.85  38.00  90.00   58
  3  \w     74.00  99.00   0.50    0.25    --   72.85  38.00  90.00   50
  4  \w      1.00  28.00   0.50    0.25    --   72.85 -99.00   0.00   54
  5  \w     27.00  98.00   0.50    0.25    --   72.85-125.00   0.00  142
  6  \w     78.00 105.00   0.50    0.25    --   72.85 -99.00   0.00   54
  7  \w      8.00  66.00   0.50    0.25    --   72.85 -77.00   0.00  116
  8  \w     25.00  70.00   0.50    0.25    --   72.85 -36.00  14.00   90
  9  \w     71.00  97.00   0.50    0.25    --   72.85 -77.00   0.00   52
 10  \w     92.00 117.00   0.50    0.25    --   72.85 109.00-103.00   50
 11  \w     97.00 146.00   0.50    0.25    --   72.85 125.00   0.00   98
 12  \w     85.00 128.00   0.50    0.25    --   72.85 125.00  30.00   86
 13  \w     82.00 118.00   0.50    0.25    --   72.85  91.00   1.00   72
 14  \w    -30.00  -4.00   0.50    0.06    --   -1.09  91.00   1.00   52
 15  \w    -12.00  13.00   0.50    0.06    --   -1.09 -77.00-180.00   50
 16  \w    -67.00 -21.00   0.50    0.06    --   -1.09 -77.00-180.00   92
 17  \w    -73.00   7.00   0.50    0.06    --   -1.09 -57.00 -90.00  160
 18  \w   -106.00 -29.00   0.50    0.25    --  -75.04 109.00-103.00  154
 19  \w    -99.00 -21.00   0.50    0.25    --  -75.04  77.00-150.00  156
 20  \w    -88.00 -41.00   0.50    0.25    --  -75.04  57.00-180.00   94
 21  \w    -36.00 -10.00   0.50    0.25    --  -75.04  57.00-180.00   52
 22  \w    -36.00  -2.00   0.50    0.25    --  -75.04  38.00  60.00   68
 23  \w    -65.00 -39.00   0.50    0.25    --  -75.04  38.00  60.00   52
;
_diffrn_measurement_device 'four-circle diffractometer'
_diffrn_measurement_device_type 'ROD, Synergy Custom system, HyPix'
_diffrn_measurement_method '\w scans'
_diffrn_orient_matrix_type 'CrysAlisPro convention (1999,Acta A55,543-557)'
_diffrn_orient_matrix_UB_11 0.0248689000
_diffrn_orient_matrix_UB_12 -0.0274658000
_diffrn_orient_matrix_UB_13 -0.0231478000
_diffrn_orient_matrix_UB_21 0.0386820000
_diffrn_orient_matrix_UB_22 0.0101289000
_diffrn_orient_matrix_UB_23 0.0338567000
_diffrn_orient_matrix_UB_31 -0.0402049000
_diffrn_orient_matrix_UB_32 -0.0535982000
_diffrn_orient_matrix_UB_33 0.0182177000
_diffrn_radiation_monochromator mirror
_diffrn_radiation_probe x-ray
_diffrn_radiation_type 'Ga K\a'
_diffrn_radiation_wavelength 1.3405
_diffrn_reflns_av_R_equivalents 0.0608
_diffrn_reflns_av_unetI/netI 0.0258
_diffrn_reflns_Laue_measured_fraction_full 0.987
_diffrn_reflns_Laue_measured_fraction_max 0.979
_diffrn_reflns_limit_h_max 31
_diffrn_reflns_limit_h_min -32
_diffrn_reflns_limit_k_max 32
_diffrn_reflns_limit_k_min -32
_diffrn_reflns_limit_l_max 38
_diffrn_reflns_limit_l_min -38
_diffrn_reflns_number 55496
_diffrn_reflns_point_group_measured_fraction_full 0.987
_diffrn_reflns_point_group_measured_fraction_max 0.979
_diffrn_reflns_theta_full 53.543
_diffrn_reflns_theta_max 60.509
_diffrn_reflns_theta_min 3.735
_diffrn_source 'micro-focus metaljet'
_exptl_absorpt_coefficient_mu 12.430
_exptl_absorpt_correction_T_max 1.00000
_exptl_absorpt_correction_T_min 0.45287
_exptl_absorpt_correction_type multi-scan
_exptl_absorpt_process_details
;
CrysAlisPro 1.171.41.93a (Rigaku Oxford Diffraction, 2020)
Empirical absorption correction using spherical harmonics,
implemented in SCALE3 ABSPACK scaling algorithm.
;
_exptl_crystal_colour 'clear orangish orange'
_exptl_crystal_colour_lustre clear
_exptl_crystal_colour_modifier orangish
_exptl_crystal_colour_primary orange
_exptl_crystal_density_diffrn 1.692
_exptl_crystal_description block
_exptl_crystal_F_000 8262
_exptl_crystal_size_max 0.11
_exptl_crystal_size_mid 0.11
_exptl_crystal_size_min 0.11
_refine_diff_density_max 3.786
_refine_diff_density_min -2.722
_refine_diff_density_rms 0.194
_refine_ls_extinction_method none
_refine_ls_goodness_of_fit_ref 1.044
_refine_ls_hydrogen_treatment constr
_refine_ls_matrix_type full
_refine_ls_number_parameters 469
_refine_ls_number_reflns 8256
_refine_ls_number_restraints 306
_refine_ls_restrained_S_all 1.029
_refine_ls_R_factor_all 0.0472
_refine_ls_R_factor_gt 0.0450
_refine_ls_shift/su_max 0.002
_refine_ls_shift/su_mean 0.000
_refine_ls_structure_factor_coef Fsqd
_refine_ls_weighting_details 'w=1/[\s^2^(Fo^2^)+(0.0759P)^2^+315.7832P] where P=(Fo^2^+2Fc^2^)/3'
_refine_ls_weighting_scheme calc
_refine_ls_wR_factor_gt 0.1279
_refine_ls_wR_factor_ref 0.1297
_reflns_Friedel_coverage 0.000
_reflns_number_gt 7721
_reflns_number_total 8256
_reflns_threshold_expression 'I > 2\s(I)'
_cod_data_source_file d3sc05824g2.cif
_cod_data_source_block zr_auto
_cod_depositor_comments 'Adding full bibliography for 1570485--1570493.cif.'
_cod_original_cell_volume 16563.2(5)
_cod_original_sg_symbol_H-M 'R -3'
_cod_database_code 1570491
_shelx_shelxl_version_number 2017/1
_chemical_oxdiff_formula FeInCHON
_shelx_space_group_comment
;
The symmetry employed for this shelxl refinement is uniquely defined
by the following loop, which should always be used as a source of
symmetry information in preference to the above space-group names.
They are only intended as comments.
;
_shelx_estimated_absorpt_t_max 0.342
_shelx_estimated_absorpt_t_min 0.342
_olex2_refinement_description
;
1. Fixed Uiso
 At 1.2 times of:
  All C(H) groups, All C(H,H) groups, All C(H,H,H,H) groups
 At 1.5 times of:
  All C(H,H,H) groups
2. Restrained distances
 N2-C28
 1.45 with sigma of 0.02
 C26-N1
 1.45 with sigma of 0.02
 C29-N1 \\sim C29A-N1
 with sigma of 0.02
 N1-C26A \\sim N1A-C26A
 with sigma of 0.02
 N2-C28 \\sim N2-C28A
 with sigma of 0.02
 C27-C28 \\sim C27-C28A
 with sigma of 0.02
 N2-C25 \\sim N2A-C25
 with sigma of 0.02
 C25-C26 \\sim C25-C26A
 with sigma of 0.02
 N1-C26 \\sim N1-C26A
 with sigma of 0.02
 In3-N2 \\sim In3-N2A
 with sigma of 0.02
 N2-C28 \\sim N2A-C28
 with sigma of 0.02
 C27-N1 \\sim C27-N1A
 with sigma of 0.02
 N2-C28A \\sim N2A-C28A
 with sigma of 0.02
 C29-N1 \\sim C29-N1A
 with sigma of 0.02
 N1-C26 \\sim N1A-C26
 with sigma of 0.02
 C29-N1A \\sim C29A-N1A
 with sigma of 0.02
 C25-C26 \\sim C25A-C26
 with sigma of 0.02
 N2-C25 \\sim N2-C25A
 with sigma of 0.02
 C25-C26A \\sim C25A-C26A
 with sigma of 0.02
 C25-N2A \\sim C25A-N2A
 with sigma of 0.02
3. Rigid bond restraints
 N2, C27, C25, C29, N1, C28, C26, C28A, C26A, N1A, N2A, C29A
 with sigma for 1-2 distances of 0.01 and sigma for 1-3 distances of 0.01
 N2, C27, C25, C29, N1, C28, C26, C28A, C26A, N1A, N2A, C29A, C25A
 with sigma for 1-2 distances of 0.01 and sigma for 1-3 distances of 0.01
 C21, C20
 with sigma for 1-2 distances of 0.01 and sigma for 1-3 distances of 0.01
4. Uiso/Uaniso restraints and constraints
N2 \\sim C27 \\sim C25 \\sim C29 \\sim N1 \\sim C28 \\sim C26 \\sim C28A \\sim
C26A \\sim N1A \\sim N2A \\sim C29A: within 1.7A with sigma of 0.04 and sigma
for terminal atoms of 0.08 within 1.7A
N2 \\sim C27 \\sim C25 \\sim C29 \\sim N1 \\sim C28 \\sim C26 \\sim C28A \\sim
C26A \\sim N1A \\sim N2A \\sim C29A \\sim C25A: within 1.7A with sigma of 0.04
and sigma for terminal atoms of 0.08 within 1.7A
C21 \\sim C20: within 1.7A with sigma of 0.04 and sigma for terminal atoms of
0.08 within 1.7A
Uanis(N2) \\sim Ueq, Uanis(C27) \\sim Ueq, Uanis(C25) \\sim Ueq, Uanis(C29)
\\sim Ueq, Uanis(N1) \\sim Ueq, Uanis(C28) \\sim Ueq, Uanis(C26) \\sim Ueq:
with sigma of 0.001 and sigma for terminal atoms of 0.002
Uanis(N2) \\sim Ueq, Uanis(C27) \\sim Ueq, Uanis(C25) \\sim Ueq, Uanis(C29)
\\sim Ueq, Uanis(N1) \\sim Ueq, Uanis(C28) \\sim Ueq, Uanis(C26) \\sim Ueq,
Uanis(C28A) \\sim Ueq, Uanis(C26A) \\sim Ueq, Uanis(N1A) \\sim Ueq, Uanis(N2A)
\\sim Ueq, Uanis(C29A) \\sim Ueq: with sigma of 0.001 and sigma for terminal
atoms of 0.002
Uanis(N2) \\sim Ueq, Uanis(C27) \\sim Ueq, Uanis(C25) \\sim Ueq, Uanis(C29)
\\sim Ueq, Uanis(N1) \\sim Ueq, Uanis(C28) \\sim Ueq, Uanis(C26) \\sim Ueq,
Uanis(C28A) \\sim Ueq, Uanis(C26A) \\sim Ueq, Uanis(N1A) \\sim Ueq, Uanis(N2A)
\\sim Ueq, Uanis(C29A) \\sim Ueq, Uanis(C25A) \\sim Ueq: with sigma of 0.001
and sigma for terminal atoms of 0.002
Uanis(C20) \\sim Ueq: with sigma of 0.01 and sigma for terminal atoms of 0.02
5. Others
 Sof(H27C)=Sof(H27D)=Sof(C28A)=Sof(H28C)=Sof(H28D)=1-FVAR(1)
 Sof(C28)=Sof(H28A)=Sof(H28B)=FVAR(1)
 Sof(C26A)=Sof(H26C)=Sof(H26D)=1-FVAR(2)
 Sof(C26)=Sof(H26A)=Sof(H26B)=FVAR(2)
 Sof(N1A)=1-FVAR(3)
 Sof(H27A)=Sof(H27B)=Sof(N1)=FVAR(3)
 Sof(N2A)=1-FVAR(4)
 Sof(N2)=FVAR(4)
 Sof(C29A)=Sof(H29D)=Sof(H29E)=Sof(H29F)=1-FVAR(5)
 Sof(C29)=Sof(H29A)=Sof(H29B)=Sof(H29C)=FVAR(5)
 Sof(C25A)=Sof(H25C)=Sof(H25D)=1-FVAR(6)
 Sof(C25)=Sof(H25A)=Sof(H25B)=FVAR(6)
 Fixed Sof: H30A(0.33333) H30B(0.33333) H30C(0.33333)
6.a Secondary CH2 refined with riding coordinates:
 C27(H27A,H27B), C27(H27C,H27D), C25(H25A,H25B), C28(H28A,H28B), C26(H26A,
 H26B), C28A(H28C,H28D), C26A(H26C,H26D), C25A(H25C,H25D)
6.b Aromatic/amide H refined with riding coordinates:
 C2(H2), C4(H4), C5(H5), C3(H3), C7(H7), C10(H10), C8(H8), C14(H14), C19(H19),
 C9(H9), C22(H22), C17(H17), C15(H15), C21(H21), C20(H20), C16(H16)
6.c Idealised Me refined as rotating group:
 C30(H30A,H30B,H30C), C29(H29A,H29B,H29C), C29A(H29D,H29E,H29F)
;
_smtbx_masks_void_probe_radius 1.2
_smtbx_masks_void_truncation_radius 1.2
_olex2_submission_special_instructions 'No special instructions were received'
_oxdiff_exptl_absorpt_empirical_details
;
Empirical correction (ABSPACK) includes:
- Absorption correction using spherical harmonics
- Frame scaling
;
_oxdiff_exptl_absorpt_empirical_full_max 2.589
_oxdiff_exptl_absorpt_empirical_full_min 0.565

loop_
_space_group_symop_operation_xyz
'x, y, z'
'-y, x-y, z'
'-x+y, -x, z'
'x+2/3, y+1/3, z+1/3'
'-y+2/3, x-y+1/3, z+1/3'
'-x+y+2/3, -x+1/3, z+1/3'
'x+1/3, y+2/3, z+2/3'
'-y+1/3, x-y+2/3, z+2/3'
'-x+y+1/3, -x+2/3, z+2/3'
'-x, -y, -z'
'y, -x+y, -z'
'x-y, x, -z'
'-x+2/3, -y+1/3, -z+1/3'
'y+2/3, -x+y+1/3, -z+1/3'
'x-y+2/3, x+1/3, -z+1/3'
'-x+1/3, -y+2/3, -z+2/3'
'y+1/3, -x+y+2/3, -z+2/3'
'x-y+1/3, x+2/3, -z+2/3'

loop_
_atom_site_label
_atom_site_type_symbol
_atom_site_fract_x
_atom_site_fract_y
_atom_site_fract_z
_atom_site_U_iso_or_equiv
_atom_site_adp_type
_atom_site_occupancy
_atom_site_site_symmetry_order
_atom_site_calc_flag
_atom_site_refinement_flags_posn
_atom_site_refinement_flags_adp
_atom_site_refinement_flags_occupancy
_atom_site_disorder_assembly
_atom_site_disorder_group
In1 In 0.666667 0.333333 0.70070(2) 0.00515(11) Uani 1 3 d S T P . .
In2 In 0.66054(2) 0.40651(2) 0.61228(2) 0.01290(9) Uani 1 1 d . . . . .
In3 In 0.79704(2) 0.48600(2) 0.66713(2) 0.02104(10) Uani 1 1 d D . . . .
Fe1 Fe 0.89712(3) 0.37782(3) 0.77073(2) 0.00990(14) Uani 1 1 d . . . . .
Fe2 Fe 0.44864(3) 0.33910(4) 0.51199(2) 0.02343(18) Uani 1 1 d . . . . .
O9 O 0.72695(13) 0.40063(13) 0.65137(9) 0.0067(5) Uani 1 1 d . . . . .
O10 O 0.666667 0.333333 0.57416(16) 0.0085(9) Uani 1 3 d S T P . .
O2 O 0.74421(13) 0.35856(13) 0.74326(9) 0.0097(5) Uani 1 1 d . . . . .
O7 O 0.53358(14) 0.25492(14) 0.56109(10) 0.0136(6) Uani 1 1 d . . . . .
O1 O 0.81575(14) 0.45625(14) 0.72779(10) 0.0131(6) Uani 1 1 d . . . . .
O3 O 0.77398(13) 0.26024(13) 0.69937(10) 0.0119(6) Uani 1 1 d . . . . .
O4 O 0.81566(14) 0.34418(14) 0.65538(10) 0.0127(6) Uani 1 1 d . . . . .
O5 O 0.59053(15) 0.40480(15) 0.57406(11) 0.0176(6) Uani 1 1 d . . . . .
O8 O 0.46627(14) 0.25857(14) 0.60792(10) 0.0147(6) Uani 1 1 d . . . . .
O6 O 0.52024(14) 0.38597(14) 0.62714(11) 0.0161(6) Uani 1 1 d . . . . .
C1 C 0.83566(18) 0.40499(18) 0.78412(13) 0.0090(7) Uani 1 1 d . . . . .
C11 C 0.79493(18) 0.40627(19) 0.74906(13) 0.0083(7) Uani 1 1 d . . . . .
C12 C 0.81695(19) 0.31111(19) 0.68705(14) 0.0098(7) Uani 1 1 d . . . . .
C2 C 0.89620(19) 0.45313(19) 0.79381(14) 0.0116(8) Uani 1 1 d . . . . .
H2 H 0.916151 0.492324 0.780241 0.014 Uiso 1 1 calc R U . . .
C4 C 0.8763(2) 0.3707(2) 0.83822(15) 0.0165(9) Uani 1 1 d . . . . .
H4 H 0.880975 0.345502 0.859610 0.020 Uiso 1 1 calc R U . . .
C5 C 0.8235(2) 0.3538(2) 0.81154(14) 0.0130(8) Uani 1 1 d . . . . .
H5 H 0.786774 0.315510 0.811933 0.016 Uiso 1 1 calc R U . . .
C24 C 0.48613(19) 0.25875(19) 0.56910(14) 0.0127(8) Uani 1 1 d . . . . .
C3 C 0.9212(2) 0.4321(2) 0.82714(15) 0.0150(8) Uani 1 1 d . . . . .
H3 H 0.960707 0.454835 0.839917 0.018 Uiso 1 1 calc R U . . .
C6 C 0.87624(19) 0.3345(2) 0.71043(15) 0.0133(8) Uani 1 1 d . . . . .
C23 C 0.5411(2) 0.39918(19) 0.58790(16) 0.0149(8) Uani 1 1 d . . . . .
N2 N 0.8693(4) 0.5736(3) 0.6972(5) 0.015(2) Uani 0.56(3) 1 d D U P A 1
C7 C 0.8896(2) 0.3007(2) 0.74253(16) 0.0184(9) Uani 1 1 d . . . . .
H7 H 0.862848 0.259961 0.751930 0.022 Uiso 1 1 calc R U . . .
C13 C 0.5049(2) 0.4087(2) 0.55328(18) 0.0231(10) Uani 1 1 d . . . . .
C18 C 0.4518(2) 0.2626(3) 0.53047(16) 0.0207(10) Uani 1 1 d . . . . .
C10 C 0.92873(19) 0.3942(2) 0.70610(16) 0.0171(9) Uani 1 1 d . . . . .
H10 H 0.932258 0.426111 0.687362 0.021 Uiso 1 1 calc R U . . .
C30 C 0.666667 0.333333 0.5260(2) 0.0148(14) Uani 1 3 d S T P . .
H30A H 0.639648 0.347830 0.515007 0.022 Uiso 0.3333 1 calc R U P B -1
H30B H 0.652170 0.291818 0.515007 0.022 Uiso 0.3333 1 calc R U P B -1
H30C H 0.708182 0.360352 0.515007 0.022 Uiso 0.3333 1 calc R U P B -1
C8 C 0.9506(2) 0.3398(3) 0.75778(18) 0.0250(11) Uani 1 1 d . . . . .
H8 H 0.971595 0.329469 0.779356 0.030 Uiso 1 1 calc R U . . .
C14 C 0.4430(2) 0.3964(2) 0.5576(2) 0.0260(11) Uani 1 1 d . . . . .
H14 H 0.419323 0.384525 0.584259 0.031 Uiso 1 1 calc R U . . .
C27 C 0.9113(2) 0.6826(2) 0.71550(17) 0.0209(9) Uani 1 1 d D U . . .
H27A H 0.910525 0.720052 0.707063 0.025 Uiso 0.539(18) 1 calc R U P C 1
H27B H 0.895669 0.671647 0.746513 0.025 Uiso 0.539(18) 1 calc R U P C 1
H27C H 0.898755 0.705881 0.735206 0.025 Uiso 0.355(17) 1 calc R U P C 2
H27D H 0.922895 0.703043 0.685931 0.025 Uiso 0.355(17) 1 calc R U P C 2
C19 C 0.4734(3) 0.2799(4) 0.48488(18) 0.0378(15) Uani 1 1 d . . . . .
H19 H 0.512614 0.290162 0.473886 0.045 Uiso 1 1 calc R U . . .
C9 C 0.9746(2) 0.3966(3) 0.73516(18) 0.0248(11) Uani 1 1 d . . . . .
H9 H 1.014526 0.430552 0.738792 0.030 Uiso 1 1 calc R U . . .
C22 C 0.3910(2) 0.2517(3) 0.53250(19) 0.0264(11) Uani 1 1 d . . . . .
H22 H 0.365811 0.240021 0.558406 0.032 Uiso 1 1 calc R U . . .
C25 C 0.9324(6) 0.5859(6) 0.7034(9) 0.013(3) Uani 0.50(8) 1 d . U P A 1
H25A H 0.930742 0.550281 0.718502 0.016 Uiso 0.50(8) 1 calc R U P A 1
H25B H 0.950788 0.589529 0.673440 0.016 Uiso 0.50(8) 1 calc R U P A 1
C17 C 0.5235(3) 0.4254(3) 0.5080(2) 0.0371(15) Uani 1 1 d . . . . .
H17 H 0.562311 0.436581 0.495730 0.045 Uiso 1 1 calc R U . . .
C15 C 0.4239(3) 0.4049(3) 0.5152(2) 0.0347(14) Uani 1 1 d . . . . .
H15 H 0.384960 0.399930 0.508468 0.042 Uiso 1 1 calc R U . . .
C21 C 0.3744(3) 0.2613(3) 0.4889(2) 0.0389(15) Uani 1 1 d . U . . .
H21 H 0.336218 0.257098 0.480603 0.047 Uiso 1 1 calc R U . . .
C20 C 0.4253(3) 0.2785(4) 0.4597(2) 0.0456(17) Uani 1 1 d . U . . .
H20 H 0.426645 0.287542 0.428706 0.055 Uiso 1 1 calc R U . . .
C29 C 1.0170(7) 0.7422(5) 0.7396(5) 0.025(3) Uani 0.62(5) 1 d . U P A 1
H29A H 1.013158 0.778518 0.735151 0.037 Uiso 0.62(5) 1 calc R U P A 1
H29B H 1.057867 0.751196 0.730606 0.037 Uiso 0.62(5) 1 calc R U P A 1
H29C H 1.010489 0.730569 0.771322 0.037 Uiso 0.62(5) 1 calc R U P A 1
N1 N 0.9734(3) 0.6944(3) 0.7137(3) 0.016(2) Uani 0.539(18) 1 d D U P A 1
C16 C 0.4726(3) 0.4223(3) 0.4842(2) 0.0439(18) Uani 1 1 d . . . . .
H16 H 0.471695 0.430400 0.453161 0.053 Uiso 1 1 calc R U . . .
C28 C 0.8699(4) 0.6303(3) 0.6834(3) 0.0220(19) Uani 0.645(17) 1 d D U P A 1
H28A H 0.827953 0.623782 0.684349 0.026 Uiso 0.645(17) 1 calc R U P C 1
H28B H 0.885308 0.641141 0.652375 0.026 Uiso 0.645(17) 1 calc R U P C 1
C26 C 0.9717(4) 0.6396(4) 0.7287(4) 0.020(2) Uani 0.53(2) 1 d D U P A 1
H26A H 1.013602 0.645992 0.727623 0.024 Uiso 0.53(2) 1 calc R U P A 1
H26B H 0.958327 0.632368 0.760388 0.024 Uiso 0.53(2) 1 calc R U P A 1
C28A C 0.8596(5) 0.6175(5) 0.7104(4) 0.009(3) Uani 0.355(17) 1 d D U P A 2
H28C H 0.847843 0.598565 0.740440 0.011 Uiso 0.355(17) 1 calc R U P C 2
H28D H 0.823870 0.618024 0.697445 0.011 Uiso 0.355(17) 1 calc R U P C 2
C26A C 0.9824(5) 0.6454(5) 0.7073(5) 0.020(3) Uani 0.47(2) 1 d . U P A 2
H26C H 1.014676 0.641072 0.722703 0.024 Uiso 0.47(2) 1 calc R U P A 2
H26D H 1.000650 0.669570 0.679770 0.024 Uiso 0.47(2) 1 calc R U P A 2
N1A N 0.9647(4) 0.6796(5) 0.7361(4) 0.023(2) Uani 0.461(18) 1 d D U P A 2
N2A N 0.8751(4) 0.5793(4) 0.6816(6) 0.012(3) Uani 0.44(3) 1 d D U P A 2
C29A C 1.0066(9) 0.7477(7) 0.7476(7) 0.016(4) Uani 0.38(5) 1 d . U P A 2
H29D H 1.013024 0.772428 0.720705 0.024 Uiso 0.38(5) 1 calc R U P A 2
H29E H 1.045969 0.754124 0.758385 0.024 Uiso 0.38(5) 1 calc R U P A 2
H29F H 0.987486 0.759684 0.770949 0.024 Uiso 0.38(5) 1 calc R U P A 2
C25A C 0.9324(6) 0.5825(6) 0.6935(9) 0.013(3) Uani 0.50(8) 1 d . U P A 2
H25C H 0.946841 0.568765 0.667547 0.016 Uiso 0.50(8) 1 calc R U P A 2
H25D H 0.924845 0.553786 0.718498 0.016 Uiso 0.50(8) 1 calc R U P A 2

loop_
_atom_site_aniso_label
_atom_site_aniso_U_11
_atom_site_aniso_U_22
_atom_site_aniso_U_33
_atom_site_aniso_U_23
_atom_site_aniso_U_13
_atom_site_aniso_U_12
In1 0.00484(13) 0.00484(13) 0.0058(2) 0.000 0.000 0.00242(7)
In2 0.01281(15) 0.01278(15) 0.01332(16) 0.00088(10) -0.00096(10) 0.00655(11)
In3 0.02003(17) 0.01851(17) 0.02295(18) 0.00085(12) 0.00113(12) 0.00842(13)
Fe1 0.0073(3) 0.0099(3) 0.0130(3) -0.0028(2) -0.0047(2) 0.0046(2)
Fe2 0.0135(3) 0.0423(5) 0.0151(3) 0.0087(3) -0.0035(3) 0.0145(3)
O9 0.0061(12) 0.0053(12) 0.0079(12) 0.0025(10) 0.0017(10) 0.0024(10)
O10 0.0100(14) 0.0100(14) 0.006(2) 0.000 0.000 0.0050(7)
O2 0.0073(13) 0.0114(13) 0.0095(13) -0.0010(10) -0.0017(10) 0.0040(11)
O7 0.0109(14) 0.0168(15) 0.0135(14) -0.0006(11) -0.0022(11) 0.0071(12)
O1 0.0133(14) 0.0100(14) 0.0149(14) 0.0031(11) -0.0014(11) 0.0050(12)
O3 0.0106(14) 0.0096(13) 0.0134(14) 0.0001(11) -0.0012(11) 0.0034(11)
O4 0.0107(14) 0.0122(14) 0.0136(14) 0.0022(11) -0.0011(11) 0.0045(12)
O5 0.0115(14) 0.0200(16) 0.0221(16) -0.0032(13) -0.0071(12) 0.0084(13)
O8 0.0115(14) 0.0153(15) 0.0124(14) -0.0012(11) -0.0001(11) 0.0030(12)
O6 0.0145(15) 0.0111(14) 0.0226(16) 0.0021(12) -0.0042(12) 0.0063(12)
C1 0.0078(17) 0.0112(18) 0.0073(17) -0.0009(14) -0.0013(14) 0.0043(15)
C11 0.0054(16) 0.0126(18) 0.0094(17) -0.0011(14) -0.0009(13) 0.0063(15)
C12 0.0107(18) 0.0121(18) 0.0105(18) -0.0042(14) -0.0018(14) 0.0086(16)
C2 0.0126(19) 0.0097(18) 0.0122(19) -0.0011(14) -0.0039(15) 0.0053(16)
C4 0.017(2) 0.018(2) 0.0119(19) 0.0038(16) -0.0044(16) 0.0067(18)
C5 0.0133(19) 0.014(2) 0.0105(19) 0.0017(15) -0.0026(15) 0.0062(16)
C24 0.0099(18) 0.0122(19) 0.0136(19) -0.0022(15) -0.0026(15) 0.0039(16)
C3 0.014(2) 0.015(2) 0.016(2) -0.0048(16) -0.0089(16) 0.0072(17)
C6 0.0096(19) 0.015(2) 0.018(2) -0.0038(16) -0.0019(15) 0.0079(17)
C23 0.0099(19) 0.0085(18) 0.023(2) 0.0014(16) -0.0079(16) 0.0024(15)
N2 0.014(2) 0.015(2) 0.015(2) 0.0001(10) -0.0003(10) 0.0076(14)
C7 0.022(2) 0.021(2) 0.021(2) -0.0088(18) -0.0108(18) 0.017(2)
C13 0.013(2) 0.023(2) 0.030(3) 0.015(2) -0.0036(19) 0.0077(19)
C18 0.016(2) 0.036(3) 0.012(2) -0.0077(18) -0.0075(17) 0.015(2)
C10 0.0069(18) 0.021(2) 0.019(2) -0.0044(17) -0.0004(16) 0.0039(17)
C30 0.019(2) 0.019(2) 0.007(3) 0.000 0.000 0.0094(11)
C8 0.021(2) 0.034(3) 0.031(3) -0.017(2) -0.015(2) 0.022(2)
C14 0.015(2) 0.025(3) 0.038(3) 0.008(2) -0.007(2) 0.011(2)
C27 0.0209(12) 0.0200(12) 0.0216(12) -0.0007(9) -0.0002(9) 0.0100(9)
C19 0.038(3) 0.079(5) 0.012(2) -0.001(3) -0.003(2) 0.041(3)
C9 0.008(2) 0.036(3) 0.030(3) -0.015(2) -0.0056(18) 0.011(2)
C22 0.015(2) 0.031(3) 0.033(3) -0.008(2) -0.009(2) 0.011(2)
C25 0.013(3) 0.014(3) 0.013(3) 0.0000(10) 0.0000(10) 0.0070(17)
C17 0.016(2) 0.050(4) 0.038(3) 0.028(3) -0.002(2) 0.011(2)
C15 0.018(2) 0.038(3) 0.047(4) 0.018(3) -0.008(2) 0.013(2)
C21 0.028(3) 0.055(4) 0.039(3) -0.016(3) -0.025(2) 0.025(3)
C20 0.053(4) 0.084(5) 0.017(2) -0.009(3) -0.016(2) 0.047(4)
C29 0.023(3) 0.024(3) 0.024(3) -0.0035(18) -0.0015(18) 0.0098(19)
N1 0.016(2) 0.016(2) 0.016(2) 0.0015(10) -0.0012(9) 0.0072(13)
C16 0.028(3) 0.061(4) 0.038(3) 0.031(3) -0.006(3) 0.019(3)
C28 0.022(2) 0.022(2) 0.022(2) 0.0002(10) -0.0010(10) 0.0112(13)
C26 0.019(3) 0.020(2) 0.019(3) 0.0010(10) -0.0013(10) 0.0091(15)
C28A 0.010(3) 0.009(3) 0.010(3) -0.0005(10) 0.0003(10) 0.0049(16)
C26A 0.020(3) 0.020(3) 0.020(3) -0.0004(10) -0.0005(10) 0.0100(16)
N1A 0.022(3) 0.023(3) 0.022(3) -0.0002(10) -0.0007(10) 0.0101(15)
N2A 0.012(3) 0.012(3) 0.012(3) -0.0002(10) 0.0002(10) 0.0060(16)
C29A 0.015(4) 0.016(4) 0.016(4) -0.0009(19) -0.0011(19) 0.007(2)
C25A 0.013(3) 0.014(3) 0.013(3) 0.0001(10) -0.0002(10) 0.0069(17)

loop_
_atom_type_symbol
_atom_type_description
_atom_type_scat_dispersion_real
_atom_type_scat_dispersion_imag
_atom_type_scat_source
C C 0.0137 0.0067 'International Tables Vol C Tables 4.2.6.8 and 6.1.1.4'
H H 0.0000 0.0000 'International Tables Vol C Tables 4.2.6.8 and 6.1.1.4'
Fe Fe -0.2673 2.5550 'International Tables Vol C Tables 4.2.6.8 and 6.1.1.4'
In In 0.1167 3.9932 'International Tables Vol C Tables 4.2.6.8 and 6.1.1.4'
N N 0.0241 0.0134 'International Tables Vol C Tables 4.2.6.8 and 6.1.1.4'
O O 0.0389 0.0241 'International Tables Vol C Tables 4.2.6.8 and 6.1.1.4'

loop_
_geom_angle_atom_site_label_1
_geom_angle_atom_site_label_2
_geom_angle_atom_site_label_3
_geom_angle
_geom_angle_site_symmetry_1
_geom_angle_site_symmetry_3
_geom_angle_publ_flag
In2 In1 In2 61.615(11) 2_655 . ?
In2 In1 In2 61.615(11) 3_665 2_655 ?
In2 In1 In2 61.614(11) 3_665 . ?
O9 In1 In2 39.60(7) 3_665 3_665 ?
O9 In1 In2 41.31(7) 2_655 . ?
O9 In1 In2 84.02(8) 2_655 3_665 ?
O9 In1 In2 41.31(7) 3_665 2_655 ?
O9 In1 In2 41.31(7) . 3_665 ?
O9 In1 In2 39.60(7) . . ?
O9 In1 In2 84.03(8) 3_665 . ?
O9 In1 In2 39.60(7) 2_655 2_655 ?
O9 In1 In2 84.03(8) . 2_655 ?
O9 In1 O9 79.78(11) 3_665 2_655 ?
O9 In1 O9 79.79(11) . 2_655 ?
O9 In1 O9 79.79(11) . 3_665 ?
O2 In1 In2 90.84(8) . 3_665 ?
O2 In1 In2 90.85(8) 2_655 . ?
O2 In1 In2 90.84(8) 3_665 2_655 ?
O2 In1 In2 144.25(8) 3_665 . ?
O2 In1 In2 144.24(8) . 2_655 ?
O2 In1 In2 127.09(8) 2_655 2_655 ?
O2 In1 In2 144.25(8) 2_655 3_665 ?
O2 In1 In2 127.08(8) . . ?
O2 In1 In2 127.09(8) 3_665 3_665 ?
O2 In1 O9 102.93(11) . 3_665 ?
O2 In1 O9 168.19(11) 3_665 . ?
O2 In1 O9 102.93(11) 2_655 . ?
O2 In1 O9 168.19(11) 2_655 3_665 ?
O2 In1 O9 102.94(11) 3_665 2_655 ?
O2 In1 O9 89.33(11) . . ?
O2 In1 O9 168.19(11) . 2_655 ?
O2 In1 O9 89.33(11) 3_665 3_665 ?
O2 In1 O9 89.34(10) 2_655 2_655 ?
O2 In1 O2 88.65(11) . 3_665 ?
O2 In1 O2 88.65(11) 3_665 2_655 ?
O2 In1 O2 88.65(11) . 2_655 ?
In1 In2 In2 59.193(5) . 3_665 ?
In1 In2 In2 59.192(6) . 2_655 ?
In2 In2 In2 60.0 3_665 2_655 ?
O9 In2 In1 41.64(7) 2_655 . ?
O9 In2 In1 41.40(7) . . ?
O9 In2 In2 83.19(8) . 2_655 ?
O9 In2 In2 39.29(8) . 3_665 ?
O9 In2 In2 82.29(7) 2_655 3_665 ?
O9 In2 In2 37.91(7) 2_655 2_655 ?
O9 In2 O9 81.86(15) . 2_655 ?
O9 In2 O10 79.17(11) 2_655 . ?
O9 In2 O10 80.54(11) . . ?
O9 In2 O7 97.29(11) . 3_665 ?
O9 In2 O4 94.28(11) . 2_655 ?
O10 In2 In1 84.19(10) . . ?
O10 In2 In2 41.70(7) . 2_655 ?
O10 In2 In2 41.71(7) . 3_665 ?
O7 In2 In1 138.47(8) 3_665 . ?
O7 In2 In2 86.66(8) 3_665 3_665 ?
O7 In2 In2 125.55(8) 3_665 2_655 ?
O7 In2 O9 163.46(11) 3_665 2_655 ?
O7 In2 O10 84.39(11) 3_665 . ?
O4 In2 In1 89.27(8) 2_655 . ?
O4 In2 In2 134.05(9) 2_655 2_655 ?
O4 In2 In2 133.48(8) 2_655 3_665 ?
O4 In2 O9 96.20(11) 2_655 2_655 ?
O4 In2 O10 173.45(13) 2_655 . ?
O4 In2 O7 100.33(12) 2_655 3_665 ?
O5 In2 In1 135.09(10) . . ?
O5 In2 In2 92.31(9) . 2_655 ?
O5 In2 In2 138.17(9) . 3_665 ?
O5 In2 O9 94.16(12) . 2_655 ?
O5 In2 O9 175.45(12) . . ?
O5 In2 O10 96.57(12) . . ?
O5 In2 O7 85.87(13) . 3_665 ?
O5 In2 O4 88.34(12) . 2_655 ?
O9 In3 O1 92.93(11) . . ?
O9 In3 O3 94.48(11) . 2_655 ?
O9 In3 O8 98.04(11) . 3_665 ?
O9 In3 O6 95.70(11) . 3_665 ?
O9 In3 N2 169.6(4) . . ?
O9 In3 N2A 177.7(5) . . ?
O1 In3 O3 92.40(12) . 2_655 ?
O1 In3 O8 169.02(12) . 3_665 ?
O1 In3 O6 96.58(12) . 3_665 ?
O1 In3 N2 77.9(3) . . ?
O1 In3 N2A 88.5(4) . . ?
O3 In3 O8 87.02(12) 2_655 3_665 ?
O3 In3 O6 166.05(12) 2_655 3_665 ?
O3 In3 N2 81.1(3) 2_655 . ?
O3 In3 N2A 87.2(3) 2_655 . ?
O8 In3 O6 82.14(12) 3_665 3_665 ?
O8 In3 N2 91.1(3) 3_665 . ?
O8 In3 N2A 80.5(4) 3_665 . ?
O6 In3 N2 90.3(3) 3_665 . ?
O6 In3 N2A 82.4(4) 3_665 . ?
C1 Fe1 C2 41.20(16) . . ?
C1 Fe1 C4 68.46(17) . . ?
C1 Fe1 C5 41.01(16) . . ?
C1 Fe1 C3 68.55(16) . . ?
C1 Fe1 C6 108.67(16) . . ?
C1 Fe1 C7 133.04(18) . . ?
C1 Fe1 C10 113.88(18) . . ?
C1 Fe1 C8 173.1(2) . . ?
C1 Fe1 C9 145.4(2) . . ?
C2 Fe1 C4 68.35(18) . . ?
C2 Fe1 C5 69.02(17) . . ?
C2 Fe1 C3 40.41(16) . . ?
C2 Fe1 C7 173.03(17) . . ?
C2 Fe1 C10 108.36(19) . . ?
C2 Fe1 C8 145.20(19) . . ?
C2 Fe1 C9 114.3(2) . . ?
C5 Fe1 C4 40.57(17) . . ?
C5 Fe1 C3 68.54(18) . . ?
C5 Fe1 C10 145.58(17) . . ?
C5 Fe1 C8 133.5(2) . . ?
C5 Fe1 C9 173.0(2) . . ?
C3 Fe1 C4 40.60(18) . . ?
C3 Fe1 C9 109.62(19) . . ?
C6 Fe1 C2 132.97(17) . . ?
C6 Fe1 C4 145.93(19) . . ?
C6 Fe1 C5 114.40(17) . . ?
C6 Fe1 C3 172.38(18) . . ?
C6 Fe1 C7 41.11(18) . . ?
C6 Fe1 C10 41.13(18) . . ?
C6 Fe1 C8 68.61(18) . . ?
C6 Fe1 C9 68.34(18) . . ?
C7 Fe1 C4 114.8(2) . . ?
C7 Fe1 C5 108.9(2) . . ?
C7 Fe1 C3 145.83(18) . . ?
C7 Fe1 C10 69.3(2) . . ?
C7 Fe1 C8 40.85(19) . . ?
C7 Fe1 C9 68.5(2) . . ?
C10 Fe1 C4 172.51(18) . . ?
C10 Fe1 C3 132.67(19) . . ?
C10 Fe1 C8 68.6(2) . . ?
C10 Fe1 C9 40.55(19) . . ?
C8 Fe1 C4 110.0(2) . . ?
C8 Fe1 C3 114.97(19) . . ?
C8 Fe1 C9 40.4(2) . . ?
C9 Fe1 C4 133.8(2) . . ?
C13 Fe2 C18 108.30(18) . . ?
C13 Fe2 C14 41.4(2) . . ?
C13 Fe2 C19 122.2(2) . . ?
C13 Fe2 C22 124.6(2) . . ?
C13 Fe2 C17 40.7(2) . . ?
C13 Fe2 C15 68.5(2) . . ?
C13 Fe2 C21 161.1(3) . . ?
C13 Fe2 C20 157.1(3) . . ?
C13 Fe2 C16 68.7(2) . . ?
C18 Fe2 C19 41.3(2) . . ?
C18 Fe2 C17 124.6(2) . . ?
C18 Fe2 C15 157.5(2) . . ?
C18 Fe2 C20 68.4(2) . . ?
C18 Fe2 C16 160.9(2) . . ?
C14 Fe2 C18 122.6(2) . . ?
C14 Fe2 C19 158.9(2) . . ?
C14 Fe2 C17 68.9(3) . . ?
C14 Fe2 C15 40.2(2) . . ?
C14 Fe2 C21 123.4(2) . . ?
C14 Fe2 C20 159.7(2) . . ?
C14 Fe2 C16 68.4(3) . . ?
C19 Fe2 C17 107.3(3) . . ?
C22 Fe2 C18 40.68(19) . . ?
C22 Fe2 C14 107.6(2) . . ?
C22 Fe2 C19 69.0(3) . . ?
C22 Fe2 C17 161.3(2) . . ?
C22 Fe2 C15 121.4(2) . . ?
C22 Fe2 C21 40.8(2) . . ?
C22 Fe2 C20 68.7(3) . . ?
C22 Fe2 C16 156.5(2) . . ?
C15 Fe2 C19 159.5(2) . . ?
C15 Fe2 C17 68.5(2) . . ?
C15 Fe2 C20 123.4(3) . . ?
C21 Fe2 C18 68.5(2) . . ?
C21 Fe2 C19 68.6(3) . . ?
C21 Fe2 C17 156.5(3) . . ?
C21 Fe2 C15 106.9(2) . . ?
C21 Fe2 C20 40.8(3) . . ?
C21 Fe2 C16 120.6(3) . . ?
C20 Fe2 C19 40.3(2) . . ?
C20 Fe2 C17 121.1(3) . . ?
C16 Fe2 C19 123.2(3) . . ?
C16 Fe2 C17 40.9(2) . . ?
C16 Fe2 C15 40.6(3) . . ?
C16 Fe2 C20 106.6(3) . . ?
In2 O9 In1 97.04(11) 3_665 . ?
In2 O9 In1 99.00(11) . . ?
In2 O9 In2 102.79(12) . 3_665 ?
In3 O9 In1 124.38(13) . . ?
In3 O9 In2 119.34(13) . 3_665 ?
In3 O9 In2 110.63(12) . . ?
In2 O10 In2 96.59(14) 2_655 . ?
In2 O10 In2 96.59(14) 3_665 2_655 ?
In2 O10 In2 96.59(14) 3_665 . ?
C30 O10 In2 120.45(10) . . ?
C30 O10 In2 120.45(10) . 2_655 ?
C30 O10 In2 120.45(10) . 3_665 ?
C11 O2 In1 135.1(3) . . ?
C24 O7 In2 124.1(3) . 2_655 ?
C11 O1 In3 137.0(3) . . ?
C12 O3 In3 128.9(3) . 3_665 ?
C12 O4 In2 134.5(3) . 3_665 ?
C23 O5 In2 127.5(3) . . ?
C24 O8 In3 130.1(3) . 2_655 ?
C23 O6 In3 125.4(3) . 2_655 ?
C11 C1 Fe1 121.9(3) . . ?
C2 C1 Fe1 69.7(2) . . ?
C2 C1 C11 125.8(4) . . ?
C5 C1 Fe1 70.2(2) . . ?
C5 C1 C11 125.9(4) . . ?
C5 C1 C2 108.1(4) . . ?
O2 C11 O1 127.1(4) . . ?
O2 C11 C1 117.6(4) . . ?
O1 C11 C1 115.3(4) . . ?
O3 C12 O4 126.7(4) . . ?
O3 C12 C6 117.1(4) . . ?
O4 C12 C6 116.1(4) . . ?
Fe1 C2 H2 125.8 . . ?
C1 C2 Fe1 69.1(2) . . ?
C1 C2 H2 125.9 . . ?
C3 C2 Fe1 70.8(2) . . ?
C3 C2 C1 108.1(4) . . ?
C3 C2 H2 125.9 . . ?
Fe1 C4 H4 127.0 . . ?
C5 C4 Fe1 69.1(2) . . ?
C5 C4 H4 125.9 . . ?
C5 C4 C3 108.2(4) . . ?
C3 C4 Fe1 69.6(3) . . ?
C3 C4 H4 125.9 . . ?
Fe1 C5 H5 126.2 . . ?
C1 C5 Fe1 68.8(2) . . ?
C1 C5 H5 126.2 . . ?
C4 C5 Fe1 70.4(3) . . ?
C4 C5 C1 107.6(4) . . ?
C4 C5 H5 126.2 . . ?
O7 C24 C18 117.8(4) . . ?
O8 C24 O7 124.1(4) . . ?
O8 C24 C18 118.1(4) . . ?
Fe1 C3 H3 126.9 . . ?
C2 C3 Fe1 68.8(2) . . ?
C2 C3 C4 108.0(4) . . ?
C2 C3 H3 126.0 . . ?
C4 C3 Fe1 69.8(3) . . ?
C4 C3 H3 126.0 . . ?
C12 C6 Fe1 124.7(3) . . ?
C7 C6 Fe1 69.8(3) . . ?
C7 C6 C12 124.7(4) . . ?
C7 C6 C10 108.6(4) . . ?
C10 C6 Fe1 70.0(3) . . ?
C10 C6 C12 126.7(4) . . ?
O5 C23 O6 126.7(4) . . ?
O5 C23 C13 114.6(4) . . ?
O6 C23 C13 118.7(4) . . ?
C25 N2 In3 121.3(9) . . ?
C25 N2 C28 110.1(8) . . ?
C28 N2 In3 117.1(6) . . ?
Fe1 C7 H7 126.2 . . ?
C6 C7 Fe1 69.0(3) . . ?
C6 C7 H7 126.4 . . ?
C8 C7 Fe1 69.9(3) . . ?
C8 C7 C6 107.2(4) . . ?
C8 C7 H7 126.4 . . ?
C23 C13 Fe2 120.2(4) . . ?
C14 C13 Fe2 69.6(3) . . ?
C14 C13 C23 126.7(5) . . ?
C17 C13 Fe2 70.5(4) . . ?
C17 C13 C23 124.9(5) . . ?
C17 C13 C14 108.1(4) . . ?
C24 C18 Fe2 125.0(3) . . ?
C19 C18 Fe2 69.5(4) . . ?
C19 C18 C24 127.4(4) . . ?
C22 C18 Fe2 69.2(3) . . ?
C22 C18 C24 124.7(5) . . ?
C22 C18 C19 107.9(4) . . ?
Fe1 C10 H10 125.9 . . ?
C6 C10 Fe1 68.9(3) . . ?
C6 C10 H10 126.4 . . ?
C9 C10 Fe1 70.4(3) . . ?
C9 C10 C6 107.3(4) . . ?
C9 C10 H10 126.4 . . ?
O10 C30 H30A 109.5 . . ?
O10 C30 H30B 109.5 . . ?
O10 C30 H30C 109.5 . . ?
H30A C30 H30B 109.5 . . ?
H30A C30 H30C 109.5 . . ?
H30B C30 H30C 109.5 . . ?
Fe1 C8 H8 126.3 . . ?
C7 C8 Fe1 69.3(3) . . ?
C7 C8 H8 125.8 . . ?
C9 C8 Fe1 70.3(3) . . ?
C9 C8 C7 108.4(4) . . ?
C9 C8 H8 125.8 . . ?
Fe2 C14 H14 126.2 . . ?
C13 C14 Fe2 69.0(3) . . ?
C13 C14 H14 126.1 . . ?
C15 C14 Fe2 70.3(4) . . ?
C15 C14 C13 107.8(5) . . ?
C15 C14 H14 126.1 . . ?
H27A C27 H27B 108.1 . . ?
H27C C27 H27D 108.6 . . ?
N1 C27 H27A 109.5 . . ?
N1 C27 H27B 109.5 . . ?
N1 C27 C28 110.8(5) . . ?
C28 C27 H27A 109.5 . . ?
C28 C27 H27B 109.5 . . ?
C28A C27 H27C 110.3 . . ?
C28A C27 H27D 110.3 . . ?
C28A C27 N1A 107.0(7) . . ?
N1A C27 H27C 110.3 . . ?
N1A C27 H27D 110.3 . . ?
Fe2 C19 H19 126.4 . . ?
C18 C19 Fe2 69.2(3) . . ?
C18 C19 H19 126.3 . . ?
C20 C19 Fe2 69.8(4) . . ?
C20 C19 C18 107.5(5) . . ?
C20 C19 H19 126.3 . . ?
Fe1 C9 H9 127.4 . . ?
C10 C9 Fe1 69.1(3) . . ?
C10 C9 H9 125.7 . . ?
C8 C9 Fe1 69.3(3) . . ?
C8 C9 C10 108.5(4) . . ?
C8 C9 H9 125.7 . . ?
Fe2 C22 H22 125.9 . . ?
C18 C22 Fe2 70.1(3) . . ?
C18 C22 H22 126.0 . . ?
C18 C22 C21 108.1(5) . . ?
C21 C22 Fe2 69.7(4) . . ?
C21 C22 H22 126.0 . . ?
N2 C25 H25A 108.4 . . ?
N2 C25 H25B 108.4 . . ?
H25A C25 H25B 107.5 . . ?
C26 C25 N2 115.4(14) . . ?
C26 C25 H25A 108.4 . . ?
C26 C25 H25B 108.4 . . ?
Fe2 C17 H17 127.2 . . ?
C13 C17 Fe2 68.8(3) . . ?
C13 C17 H17 126.3 . . ?
C13 C17 C16 107.4(5) . . ?
C16 C17 Fe2 69.3(4) . . ?
C16 C17 H17 126.3 . . ?
Fe2 C15 H15 126.8 . . ?
C14 C15 Fe2 69.5(3) . . ?
C14 C15 H15 125.7 . . ?
C14 C15 C16 108.6(5) . . ?
C16 C15 Fe2 69.6(4) . . ?
C16 C15 H15 125.7 . . ?
Fe2 C21 H21 126.1 . . ?
C22 C21 Fe2 69.5(3) . . ?
C22 C21 H21 126.0 . . ?
C22 C21 C20 108.0(5) . . ?
C20 C21 Fe2 70.0(4) . . ?
C20 C21 H21 126.0 . . ?
Fe2 C20 H20 126.7 . . ?
C19 C20 Fe2 70.0(4) . . ?
C19 C20 C21 108.6(5) . . ?
C19 C20 H20 125.7 . . ?
C21 C20 Fe2 69.2(4) . . ?
C21 C20 H20 125.7 . . ?
H29A C29 H29B 109.5 . . ?
H29A C29 H29C 109.5 . . ?
H29B C29 H29C 109.5 . . ?
N1 C29 H29A 109.5 . . ?
N1 C29 H29B 109.5 . . ?
N1 C29 H29C 109.5 . . ?
C29 N1 C27 117.6(10) . . ?
C29 N1 C26 107.2(8) . . ?
C26 N1 C27 106.5(7) . . ?
Fe2 C16 H16 126.1 . . ?
C17 C16 Fe2 69.8(4) . . ?
C17 C16 H16 126.0 . . ?
C15 C16 Fe2 69.8(4) . . ?
C15 C16 C17 108.0(5) . . ?
C15 C16 H16 126.0 . . ?
N2 C28 C27 109.4(6) . . ?
N2 C28 H28A 109.8 . . ?
N2 C28 H28B 109.8 . . ?
C27 C28 H28A 109.8 . . ?
C27 C28 H28B 109.8 . . ?
H28A C28 H28B 108.2 . . ?
C25 C26 N1 115.0(9) . . ?
C25 C26 H26A 108.5 . . ?
C25 C26 H26B 108.5 . . ?
N1 C26 H26A 108.5 . . ?
N1 C26 H26B 108.5 . . ?
H26A C26 H26B 107.5 . . ?
C27 C28A H28C 108.8 . . ?
C27 C28A H28D 108.8 . . ?
H28C C28A H28D 107.7 . . ?
N2A C28A C27 113.7(8) . . ?
N2A C28A H28C 108.8 . . ?
N2A C28A H28D 108.8 . . ?
H26C C26A H26D 107.3 . . ?
N1A C26A H26C 108.1 . . ?
N1A C26A H26D 108.1 . . ?
N1A C26A C25A 116.6(12) . . ?
C25A C26A H26C 108.1 . . ?
C25A C26A H26D 108.1 . . ?
C27 N1A C29A 99.6(9) . . ?
C26A N1A C27 109.9(8) . . ?
C26A N1A C29A 123.8(13) . . ?
C28A N2A In3 114.7(8) . . ?
C25A N2A In3 115.7(8) . . ?
C25A N2A C28A 113.7(13) . . ?
N1A C29A H29D 109.5 . . ?
N1A C29A H29E 109.5 . . ?
N1A C29A H29F 109.5 . . ?
H29D C29A H29E 109.5 . . ?
H29D C29A H29F 109.5 . . ?
H29E C29A H29F 109.5 . . ?
C26A C25A H25C 108.7 . . ?
C26A C25A H25D 108.7 . . ?
N2A C25A C26A 114.1(11) . . ?
N2A C25A H25C 108.7 . . ?
N2A C25A H25D 108.7 . . ?
H25C C25A H25D 107.6 . . ?

loop_
_geom_bond_atom_site_label_1
_geom_bond_atom_site_label_2
_geom_bond_distance
_geom_bond_site_symmetry_2
_geom_bond_publ_flag
In1 In2 3.2719(4) . ?
In1 In2 3.2719(4) 2_655 ?
In1 In2 3.2719(4) 3_665 ?
In1 O9 2.191(3) . ?
In1 O9 2.191(3) 3_665 ?
In1 O9 2.191(3) 2_655 ?
In1 O2 2.150(3) 2_655 ?
In1 O2 2.150(3) . ?
In1 O2 2.150(3) 3_665 ?
In2 In2 3.3514(5) 3_665 ?
In2 In2 3.3514(5) 2_655 ?
In2 O9 2.176(3) 2_655 ?
In2 O9 2.112(3) . ?
In2 O10 2.244(2) . ?
In2 O7 2.161(3) 3_665 ?
In2 O4 2.138(3) 2_655 ?
In2 O5 2.090(3) . ?
In3 O9 2.051(3) . ?
In3 O1 2.103(3) . ?
In3 O3 2.131(3) 2_655 ?
In3 O8 2.178(3) 3_665 ?
In3 O6 2.179(3) 3_665 ?
In3 N2 2.239(7) . ?
In3 N2A 2.237(8) . ?
Fe1 C1 2.031(4) . ?
Fe1 C2 2.038(4) . ?
Fe1 C4 2.066(5) . ?
Fe1 C5 2.049(4) . ?
Fe1 C3 2.064(4) . ?
Fe1 C6 2.034(4) . ?
Fe1 C7 2.045(5) . ?
Fe1 C10 2.049(5) . ?
Fe1 C8 2.054(5) . ?
Fe1 C9 2.066(5) . ?
Fe2 C13 2.036(6) . ?
Fe2 C18 2.053(5) . ?
Fe2 C14 2.045(6) . ?
Fe2 C19 2.058(7) . ?
Fe2 C22 2.043(6) . ?
Fe2 C17 2.059(6) . ?
Fe2 C15 2.055(7) . ?
Fe2 C21 2.046(6) . ?
Fe2 C20 2.056(7) . ?
Fe2 C16 2.054(7) . ?
O10 C30 1.438(8) . ?
O2 C11 1.260(5) . ?
O7 C24 1.275(5) . ?
O1 C11 1.271(5) . ?
O3 C12 1.256(5) . ?
O4 C12 1.274(5) . ?
O5 C23 1.257(6) . ?
O8 C24 1.262(5) . ?
O6 C23 1.259(6) . ?
C1 C11 1.481(5) . ?
C1 C2 1.432(6) . ?
C1 C5 1.429(6) . ?
C12 C6 1.484(6) . ?
C2 H2 0.9500 . ?
C2 C3 1.417(6) . ?
C4 H4 0.9500 . ?
C4 C5 1.427(6) . ?
C4 C3 1.433(6) . ?
C5 H5 0.9500 . ?
C24 C18 1.476(6) . ?
C3 H3 0.9500 . ?
C6 C7 1.432(6) . ?
C6 C10 1.434(6) . ?
C23 C13 1.479(6) . ?
N2 C25 1.479(15) . ?
N2 C28 1.486(10) . ?
C7 H7 0.9500 . ?
C7 C8 1.430(7) . ?
C13 C14 1.442(7) . ?
C13 C17 1.425(8) . ?
C18 C19 1.450(7) . ?
C18 C22 1.424(7) . ?
C10 H10 0.9500 . ?
C10 C9 1.426(7) . ?
C30 H30A 0.9800 . ?
C30 H30B 0.9800 . ?
C30 H30C 0.9800 . ?
C8 H8 0.9500 . ?
C8 C9 1.422(9) . ?
C14 H14 0.9500 . ?
C14 C15 1.409(8) . ?
C27 H27A 0.9900 . ?
C27 H27B 0.9900 . ?
C27 H27C 0.9900 . ?
C27 H27D 0.9900 . ?
C27 N1 1.449(8) . ?
C27 C28 1.543(9) . ?
C27 C28A 1.516(11) . ?
C27 N1A 1.521(10) . ?
C19 H19 0.9500 . ?
C19 C20 1.416(8) . ?
C9 H9 0.9500 . ?
C22 H22 0.9500 . ?
C22 C21 1.426(8) . ?
C25 H25A 0.9900 . ?
C25 H25B 0.9900 . ?
C25 C26 1.43(2) . ?
C17 H17 0.9500 . ?
C17 C16 1.437(7) . ?
C15 H15 0.9500 . ?
C15 C16 1.426(9) . ?
C21 H21 0.9500 . ?
C21 C20 1.431(10) . ?
C20 H20 0.9500 . ?
C29 H29A 0.9800 . ?
C29 H29B 0.9800 . ?
C29 H29C 0.9800 . ?
C29 N1 1.395(13) . ?
N1 C26 1.438(10) . ?
C16 H16 0.9500 . ?
C28 H28A 0.9900 . ?
C28 H28B 0.9900 . ?
C26 H26A 0.9900 . ?
C26 H26B 0.9900 . ?
C28A H28C 0.9900 . ?
C28A H28D 0.9900 . ?
C28A N2A 1.484(16) . ?
C26A H26C 0.9900 . ?
C26A H26D 0.9900 . ?
C26A N1A 1.442(15) . ?
C26A C25A 1.514(19) . ?
N1A C29A 1.544(19) . ?
N2A C25A 1.459(16) . ?
C29A H29D 0.9800 . ?
C29A H29E 0.9800 . ?
C29A H29F 0.9800 . ?
C25A H25C 0.9900 . ?
C25A H25D 0.9900 . ?

loop_
_geom_torsion_atom_site_label_1
_geom_torsion_atom_site_label_2
_geom_torsion_atom_site_label_3
_geom_torsion_atom_site_label_4
_geom_torsion
_geom_torsion_site_symmetry_1
_geom_torsion_site_symmetry_2
_geom_torsion_site_symmetry_3
_geom_torsion_site_symmetry_4
_geom_torsion_publ_flag
In1 O2 C11 O1 -2.6(7) . . . . ?
In1 O2 C11 C1 177.8(3) . . . . ?
In2 O7 C24 O8 -4.7(6) 2_655 . . . ?
In2 O7 C24 C18 176.3(3) 2_655 . . . ?
In2 O4 C12 O3 6.5(7) 3_665 . . . ?
In2 O4 C12 C6 -176.0(3) 3_665 . . . ?
In2 O5 C23 O6 -9.4(7) . . . . ?
In2 O5 C23 C13 171.4(3) . . . . ?
In3 O1 C11 O2 -17.6(7) . . . . ?
In3 O1 C11 C1 162.1(3) . . . . ?
In3 O3 C12 O4 11.0(6) 3_665 . . . ?
In3 O3 C12 C6 -166.5(3) 3_665 . . . ?
In3 O8 C24 O7 48.6(6) 2_655 . . . ?
In3 O8 C24 C18 -132.5(4) 2_655 . . . ?
In3 O6 C23 O5 -48.6(6) 2_655 . . . ?
In3 O6 C23 C13 130.6(4) 2_655 . . . ?
In3 N2 C25 C26 -171.5(11) . . . . ?
In3 N2 C28 C27 166.2(6) . . . . ?
In3 N2A C25A C26A -174.5(13) . . . . ?
Fe1 C1 C11 O2 89.2(4) . . . . ?
Fe1 C1 C11 O1 -90.5(4) . . . . ?
Fe1 C1 C2 C3 -60.3(3) . . . . ?
Fe1 C1 C5 C4 59.9(3) . . . . ?
Fe1 C2 C3 C4 -59.0(3) . . . . ?
Fe1 C4 C5 C1 -59.0(3) . . . . ?
Fe1 C4 C3 C2 58.4(3) . . . . ?
Fe1 C6 C7 C8 -59.7(3) . . . . ?
Fe1 C6 C10 C9 60.2(3) . . . . ?
Fe1 C7 C8 C9 -59.6(3) . . . . ?
Fe1 C10 C9 C8 58.2(3) . . . . ?
Fe1 C8 C9 C10 -58.1(3) . . . . ?
Fe2 C13 C14 C15 -59.8(4) . . . . ?
Fe2 C13 C17 C16 58.8(5) . . . . ?
Fe2 C18 C19 C20 -59.5(5) . . . . ?
Fe2 C18 C22 C21 59.6(4) . . . . ?
Fe2 C14 C15 C16 -58.8(5) . . . . ?
Fe2 C19 C20 C21 -58.6(5) . . . . ?
Fe2 C22 C21 C20 59.6(5) . . . . ?
Fe2 C17 C16 C15 59.5(5) . . . . ?
Fe2 C15 C16 C17 -59.5(5) . . . . ?
Fe2 C21 C20 C19 59.1(6) . . . . ?
O7 C24 C18 Fe2 -109.0(4) . . . . ?
O7 C24 C18 C19 -19.1(8) . . . . ?
O7 C24 C18 C22 163.3(5) . . . . ?
O3 C12 C6 Fe1 -81.6(5) . . . . ?
O3 C12 C6 C7 6.7(6) . . . . ?
O3 C12 C6 C10 -171.4(4) . . . . ?
O4 C12 C6 Fe1 100.6(4) . . . . ?
O4 C12 C6 C7 -171.1(4) . . . . ?
O4 C12 C6 C10 10.8(6) . . . . ?
O5 C23 C13 Fe2 83.8(5) . . . . ?
O5 C23 C13 C14 169.9(5) . . . . ?
O5 C23 C13 C17 -2.5(8) . . . . ?
O8 C24 C18 Fe2 72.0(5) . . . . ?
O8 C24 C18 C19 161.9(6) . . . . ?
O8 C24 C18 C22 -15.7(7) . . . . ?
O6 C23 C13 Fe2 -95.5(5) . . . . ?
O6 C23 C13 C14 -9.4(8) . . . . ?
O6 C23 C13 C17 178.2(5) . . . . ?
C1 C2 C3 Fe1 59.3(3) . . . . ?
C1 C2 C3 C4 0.3(5) . . . . ?
C11 C1 C2 Fe1 -115.3(4) . . . . ?
C11 C1 C2 C3 -175.6(4) . . . . ?
C11 C1 C5 Fe1 115.6(4) . . . . ?
C11 C1 C5 C4 175.5(4) . . . . ?
C12 C6 C7 Fe1 -118.9(4) . . . . ?
C12 C6 C7 C8 -178.7(4) . . . . ?
C12 C6 C10 Fe1 119.0(4) . . . . ?
C12 C6 C10 C9 179.2(4) . . . . ?
C2 C1 C11 O2 176.0(4) . . . . ?
C2 C1 C11 O1 -3.7(6) . . . . ?
C2 C1 C5 Fe1 -59.6(3) . . . . ?
C2 C1 C5 C4 0.3(5) . . . . ?
C5 C1 C11 O2 1.7(6) . . . . ?
C5 C1 C11 O1 -178.0(4) . . . . ?
C5 C1 C2 Fe1 59.9(3) . . . . ?
C5 C1 C2 C3 -0.4(5) . . . . ?
C5 C4 C3 Fe1 -58.4(3) . . . . ?
C5 C4 C3 C2 0.0(5) . . . . ?
C24 C18 C19 Fe2 -119.1(5) . . . . ?
C24 C18 C19 C20 -178.6(6) . . . . ?
C24 C18 C22 Fe2 119.0(5) . . . . ?
C24 C18 C22 C21 178.5(5) . . . . ?
C3 C4 C5 Fe1 58.8(3) . . . . ?
C3 C4 C5 C1 -0.2(5) . . . . ?
C6 C7 C8 Fe1 59.2(3) . . . . ?
C6 C7 C8 C9 -0.4(5) . . . . ?
C6 C10 C9 Fe1 -59.3(3) . . . . ?
C6 C10 C9 C8 -1.0(5) . . . . ?
C23 C13 C14 Fe2 -113.1(5) . . . . ?
C23 C13 C14 C15 -173.0(5) . . . . ?
C23 C13 C17 Fe2 113.8(5) . . . . ?
C23 C13 C17 C16 172.6(6) . . . . ?
N2 C25 C26 N1 -52(2) . . . . ?
C7 C6 C10 Fe1 -59.4(3) . . . . ?
C7 C6 C10 C9 0.8(5) . . . . ?
C7 C8 C9 Fe1 58.9(3) . . . . ?
C7 C8 C9 C10 0.9(6) . . . . ?
C13 C14 C15 Fe2 59.0(4) . . . . ?
C13 C14 C15 C16 0.2(7) . . . . ?
C13 C17 C16 Fe2 -58.4(5) . . . . ?
C13 C17 C16 C15 1.1(8) . . . . ?
C18 C19 C20 Fe2 59.1(5) . . . . ?
C18 C19 C20 C21 0.5(9) . . . . ?
C18 C22 C21 Fe2 -59.8(4) . . . . ?
C18 C22 C21 C20 -0.2(8) . . . . ?
C10 C6 C7 Fe1 59.5(3) . . . . ?
C10 C6 C7 C8 -0.3(5) . . . . ?
C14 C13 C17 Fe2 -59.7(4) . . . . ?
C14 C13 C17 C16 -1.0(8) . . . . ?
C14 C15 C16 Fe2 58.7(5) . . . . ?
C14 C15 C16 C17 -0.8(8) . . . . ?
C27 N1 C26 C25 57.9(14) . . . . ?
C27 C28A N2A In3 -173.7(7) . . . . ?
C27 C28A N2A C25A 49.9(16) . . . . ?
C19 C18 C22 Fe2 -59.0(4) . . . . ?
C19 C18 C22 C21 0.5(7) . . . . ?
C22 C18 C19 Fe2 58.8(4) . . . . ?
C22 C18 C19 C20 -0.7(8) . . . . ?
C22 C21 C20 Fe2 -59.3(5) . . . . ?
C22 C21 C20 C19 -0.2(9) . . . . ?
C25 N2 C28 C27 -49.9(16) . . . . ?
C17 C13 C14 Fe2 60.3(4) . . . . ?
C17 C13 C14 C15 0.5(7) . . . . ?
C29 N1 C26 C25 -175.5(14) . . . . ?
N1 C27 C28 N2 61.3(9) . . . . ?
C28 N2 C25 C26 46(2) . . . . ?
C28 C27 N1 C29 177.5(8) . . . . ?
C28 C27 N1 C26 -62.4(8) . . . . ?
C28A C27 N1A C26A 59.6(10) . . . . ?
C28A C27 N1A C29A -169.0(11) . . . . ?
C28A N2A C25A C26A -39(2) . . . . ?
N1A C27 C28A N2A -59.4(11) . . . . ?
N1A C26A C25A N2A 42(2) . . . . ?
C25A C26A N1A C27 -53.1(15) . . . . ?
C25A C26A N1A C29A -170.2(13) . . . . ?

loop_
_smtbx_masks_void_nr
_smtbx_masks_void_average_x
_smtbx_masks_void_average_y
_smtbx_masks_void_average_z
_smtbx_masks_void_volume
_smtbx_masks_void_count_electrons
_smtbx_masks_void_content
1 0.000 0.000 0.000 1435.8 252.6 ?
2 0.000 0.000 0.500 34.6 0.0 ?
3 -0.333 0.333 0.333 1435.8 252.6 ?
4 0.333 0.667 0.667 1435.8 252.6 ?
5 0.333 0.667 0.167 34.6 0.0 ?
6 0.667 0.333 0.833 34.6 0.0 ?
